data_7113836
loop_
_publ_author_name
'Aihara, Hidenori'
'Matsuo, Tsukasa'
'Kawaguchi, Hiroyuki'

_publ_section_title
;
 Titanium N-heterocyclic carbene complexes incorporating an
 imidazolium-linked bis(phenol)Electronic supplementary information (ESI)
 available: full experimental, NMR and analytical data. See
 http://www.rsc.org/suppdata/cc/b3/b305745c/
;
_journal_issue 17
_journal_name_full 'Chemical Communications'
_journal_page_first 2204
_journal_paper_doi 10.1039/b305745c
_journal_year 2003
_chemical_formula_moiety 'C47 H74 Cl2 N2 O5.50 Ti '
_chemical_formula_sum 'C47 H74 Cl2 N2 O5.5 Ti'
_chemical_formula_weight 873.92
_space_group_IT_number 14
_symmetry_cell_setting monoclinic
_symmetry_Int_Tables_number 14
_symmetry_space_group_name_Hall '-P 2ybc'
_symmetry_space_group_name_H-M 'P 1 21/c 1'
_cell_angle_alpha 90
_cell_angle_beta 100.243(9)
_cell_angle_gamma 90
_cell_formula_units_Z 4
_cell_length_a 16.50(1)
_cell_length_b 16.089(9)
_cell_length_c 18.50(1)
_cell_measurement_reflns_used 3425
_cell_measurement_temperature 173.2
_cell_measurement_theta_max 27.5
_cell_measurement_theta_min 3.0
_cell_volume 4833(5)
_computing_cell_refinement CrystalClear
_computing_data_collection CrystalClear
_computing_data_reduction CrystalStructure
_computing_publication_material 'CrystalStructure Ver. 3.10'
_computing_structure_refinement CRYSTALS
_computing_structure_solution 'DIRDIF99 (PATTY)'
_diffrn_detector_area_resol_mean 14.62
_diffrn_measured_fraction_theta_full 0.9961
_diffrn_measured_fraction_theta_max 0.9969
_diffrn_measurement_device_type 'Rigaku/MSC Mercury CCD'
_diffrn_measurement_method \w
_diffrn_radiation_type 'Mo K\a'
_diffrn_radiation_wavelength 0.7107
_diffrn_reflns_av_R_equivalents 0.191
_diffrn_reflns_limit_h_max 21
_diffrn_reflns_limit_h_min -17
_diffrn_reflns_limit_k_max 20
_diffrn_reflns_limit_k_min -20
_diffrn_reflns_limit_l_max 21
_diffrn_reflns_limit_l_min -24
_diffrn_reflns_number 38462
_diffrn_reflns_theta_full 22.50
_diffrn_reflns_theta_max 27.48
_exptl_absorpt_coefficient_mu 0.333
_exptl_absorpt_correction_T_max 0.936
_exptl_absorpt_correction_T_min 0.626
_exptl_absorpt_correction_type multi-scan
_exptl_absorpt_process_details '(Jacobson, 1998)'
_exptl_crystal_colour orange
_exptl_crystal_density_diffrn 1.201
_exptl_crystal_density_method 'not measured'
_exptl_crystal_description platelet
_exptl_crystal_size_max 0.300
_exptl_crystal_size_mid 0.300
_exptl_crystal_size_min 0.050
_refine_diff_density_max 3.30
_refine_diff_density_min -2.27
_refine_ls_extinction_method none
_refine_ls_goodness_of_fit_ref 1.062
_refine_ls_hydrogen_treatment refall
_refine_ls_number_parameters 586
_refine_ls_number_reflns 6301
_refine_ls_R_factor_gt 0.0810
_refine_ls_shift/su_max 0.0020
_refine_ls_structure_factor_coef Fsqd
_refine_ls_weighting_details 'w = 1/[\s^2^(Fo^2^) + (0.05000(Max(Fo^2^,0) + 2Fc^2^)/3)^2^]'
_refine_ls_weighting_scheme calc
_refine_ls_wR_factor_ref 0.2850
_reflns_number_gt 3039
_reflns_number_total 11042
_reflns_threshold_expression F^2^>2.0\s(F^2^)
_cod_data_source_file b305745c.txt
_cod_data_source_block Ti(L)Cl2(thf)
_cod_original_cell_volume 4834(4)
_cod_original_formula_sum 'C47 H74 Cl2 N2 O5.50 Ti '
_cod_database_code 7113836

loop_
_symmetry_equiv_pos_as_xyz
x,y,z
-x,1/2+y,1/2-z
-x,-y,-z
x,1/2-y,1/2+z

loop_
_atom_site_label
_atom_site_type_symbol
_atom_site_fract_x
_atom_site_fract_y
_atom_site_fract_z
_atom_site_U_iso_or_equiv
_atom_site_adp_type
_atom_site_occupancy
_atom_site_calc_flag
_atom_site_refinement_flags
Ti(1) Ti -0.0030(1) 0.0030(1) 0.21039(9) 0.0203(4) Uani 1.00 d .
Cl(1) Cl 0.0261(2) -0.0713(1) 0.1076(1) 0.0266(6) Uani 1.00 d .
Cl(2) Cl -0.0115(2) -0.1093(1) 0.2876(1) 0.0282(7) Uani 1.00 d .
O(1) O 0.1075(4) 0.0209(4) 0.2453(3) 0.022(2) Uani 1.00 d .
O(2) O -0.1161(4) 0.0026(4) 0.1806(3) 0.025(2) Uani 1.00 d .
O(3) O -0.0028(4) 0.1138(4) 0.1430(3) 0.024(2) Uani 1.00 d .
O(4) O 0.2329(6) 0.2367(6) 0.1882(6) 0.088(4) Uani 1.00 d .
O(5) O -0.2801(8) 0.1717(7) 0.4240(6) 0.109(5) Uani 1.00 d .
O(6) O -0.066(1) 0.077(1) 0.497(1) 0.072(5) Uiso 0.50 d P
N(1) N 0.0164(4) 0.1653(5) 0.3142(4) 0.024(2) Uani 1.00 d .
N(2) N -0.0965(5) 0.1045(5) 0.3208(4) 0.025(2) Uani 1.00 d .
C(1) C 0.1706(5) 0.0448(6) 0.2988(5) 0.022(3) Uani 1.00 d .
C(2) C 0.2423(6) -0.0055(6) 0.3207(5) 0.028(3) Uani 1.00 d .
C(3) C 0.2982(7) 0.0237(7) 0.3810(5) 0.039(3) Uani 1.00 d .
C(4) C 0.2908(7) 0.0966(7) 0.4198(6) 0.039(3) Uani 1.00 d .
C(5) C 0.2230(6) 0.1456(7) 0.3926(6) 0.037(3) Uani 1.00 d .
C(6) C 0.1646(6) 0.1220(6) 0.3325(5) 0.027(3) Uani 1.00 d .
C(7) C 0.0996(6) 0.1832(6) 0.2994(5) 0.029(3) Uani 1.00 d .
C(8) C -0.0262(5) 0.0945(5) 0.2927(5) 0.022(3) Uani 1.00 d .
C(9) C -0.0251(7) 0.2162(7) 0.3545(6) 0.036(3) Uani 1.00 d .
C(10) C -0.0954(7) 0.1786(6) 0.3591(5) 0.035(3) Uani 1.00 d .
C(11) C -0.1606(6) 0.0424(6) 0.3164(5) 0.030(3) Uani 1.00 d .
C(12) C -0.1966(6) 0.0162(5) 0.1806(5) 0.027(3) Uani 1.00 d .
C(13) C -0.2220(6) 0.0409(6) 0.2455(5) 0.028(3) Uani 1.00 d .
C(14) C -0.3047(6) 0.0572(6) 0.2461(6) 0.038(3) Uani 1.00 d .
C(15) C -0.3643(6) 0.0504(7) 0.1830(6) 0.042(3) Uani 1.00 d .
C(16) C -0.3357(6) 0.0248(6) 0.1197(5) 0.031(3) Uani 1.00 d .
C(17) C -0.2562(5) 0.0056(6) 0.1146(5) 0.025(3) Uani 1.00 d .
C(18) C 0.2594(6) -0.0821(6) 0.2762(5) 0.031(3) Uani 1.00 d .
C(19) C 0.2533(8) -0.0568(8) 0.1948(6) 0.052(4) Uani 1.00 d .
C(20) C 0.2007(7) -0.1544(7) 0.2830(6) 0.041(3) Uani 1.00 d .
C(21) C 0.3477(7) -0.1152(7) 0.3028(6) 0.047(3) Uani 1.00 d .
C(22) C 0.3560(8) 0.1184(7) 0.4882(6) 0.048(4) Uani 1.00 d .
C(23) C 0.4401(10) 0.116(2) 0.466(1) 0.148(9) Uani 1.00 d .
C(24) C 0.356(1) 0.053(1) 0.5451(9) 0.115(7) Uani 1.00 d .
C(25) C 0.343(1) 0.2010(9) 0.5182(10) 0.106(6) Uani 1.00 d .
C(26) C -0.4563(6) 0.0647(8) 0.1808(7) 0.059(4) Uani 1.00 d .
C(27) C -0.4853(7) 0.136(1) 0.1315(9) 0.102(6) Uani 1.00 d .
C(28) C -0.4767(8) 0.081(1) 0.2561(8) 0.088(5) Uani 1.00 d .
C(29) C -0.5047(7) -0.012(1) 0.1534(9) 0.094(5) Uani 1.00 d .
C(30) C -0.2323(6) -0.0308(6) 0.0450(5) 0.030(3) Uani 1.00 d .
C(31) C -0.1736(6) 0.0266(6) 0.0146(6) 0.036(3) Uani 1.00 d .
C(32) C -0.3088(7) -0.0425(7) -0.0154(6) 0.044(3) Uani 1.00 d .
C(33) C -0.1945(6) -0.1169(6) 0.0614(6) 0.036(3) Uani 1.00 d .
C(34) C 0.0586(6) 0.1285(6) 0.0968(5) 0.032(3) Uani 1.00 d .
C(35) C 0.0420(6) 0.2179(6) 0.0715(5) 0.032(3) Uani 1.00 d .
C(36) C -0.0494(7) 0.2276(6) 0.0668(6) 0.037(3) Uani 1.00 d .
C(37) C -0.0646(6) 0.1815(5) 0.1340(5) 0.027(3) Uani 1.00 d .
C(38) C 0.3101(9) 0.1981(9) 0.2115(9) 0.083(5) Uani 1.00 d .
C(39) C 0.364(1) 0.259(1) 0.254(1) 0.108(7) Uani 1.00 d .
C(40) C 0.314(1) 0.325(1) 0.265(1) 0.130(9) Uani 1.00 d .
C(41) C 0.2391(9) 0.3199(8) 0.211(1) 0.090(6) Uani 1.00 d .
C(42) C -0.271(1) 0.178(1) 0.4985(8) 0.106(7) Uani 1.00 d .
C(43) C -0.321(2) 0.248(1) 0.5161(10) 0.180(9) Uani 1.00 d .
C(44) C -0.361(1) 0.283(1) 0.447(1) 0.121(8) Uani 1.00 d .
C(45) C -0.332(2) 0.232(2) 0.396(1) 0.28(1) Uani 1.00 d .
C(46) C -0.101(2) 0.005(2) 0.524(1) 0.064(7) Uiso 0.50 d P
C(47) C -0.054(2) -0.072(2) 0.496(2) 0.060(9) Uiso 0.50 d P
C(48) C 0.035(2) -0.023(2) 0.481(2) 0.076(9) Uiso 0.50 d P
C(49) C 0.016(2) 0.063(1) 0.505(1) 0.034(6) Uiso 0.50 d P
H(1) H 0.3467(7) -0.0100(7) 0.3974(5) 0.046(4) Uiso 1.00 calc .
H(2) H 0.2163(6) 0.1983(7) 0.4164(6) 0.044(3) Uiso 1.00 calc .
H(3) H 0.0970(6) 0.1830(6) 0.2466(5) 0.034(3) Uiso 1.00 calc .
H(4) H 0.1159(6) 0.2380(6) 0.3186(5) 0.034(3) Uiso 1.00 calc .
H(5) H -0.0065(7) 0.2695(7) 0.3756(6) 0.043(3) Uiso 1.00 calc .
H(6) H -0.1379(7) 0.1990(6) 0.3846(5) 0.042(3) Uiso 1.00 calc .
H(7) H -0.1346(6) -0.0117(6) 0.3229(5) 0.035(3) Uiso 1.00 calc .
H(8) H -0.1906(6) 0.0527(6) 0.3561(5) 0.035(3) Uiso 1.00 calc .
H(9) H -0.3212(6) 0.0735(6) 0.2919(6) 0.046(4) Uiso 1.00 calc .
H(10) H -0.3764(6) 0.0201(6) 0.0751(5) 0.036(3) Uiso 1.00 calc .
H(11) H 0.2933(8) -0.0136(8) 0.1910(6) 0.061(4) Uiso 1.00 calc .
H(12) H 0.2645(8) -0.1048(8) 0.1664(6) 0.061(4) Uiso 1.00 calc .
H(13) H 0.1983(8) -0.0362(8) 0.1759(6) 0.061(4) Uiso 1.00 calc .
H(14) H 0.1444(7) -0.1364(7) 0.2665(6) 0.049(4) Uiso 1.00 calc .
H(15) H 0.2130(7) -0.2004(7) 0.2528(6) 0.049(4) Uiso 1.00 calc .
H(16) H 0.2077(7) -0.1720(7) 0.3338(6) 0.049(4) Uiso 1.00 calc .
H(17) H 0.3532(7) -0.1339(7) 0.3532(6) 0.055(4) Uiso 1.00 calc .
H(18) H 0.3584(7) -0.1613(7) 0.2720(6) 0.056(4) Uiso 1.00 calc .
H(19) H 0.3870(7) -0.0711(7) 0.2998(6) 0.056(4) Uiso 1.00 calc .
H(20) H 0.4493(10) 0.061(2) 0.447(1) 0.16(1) Uiso 1.00 calc .
H(21) H 0.4429(10) 0.158(2) 0.429(1) 0.16(1) Uiso 1.00 calc .
H(22) H 0.4821(10) 0.127(2) 0.509(1) 0.16(1) Uiso 1.00 calc .
H(23) H 0.303(1) 0.053(1) 0.5610(9) 0.128(8) Uiso 1.00 calc .
H(24) H 0.366(1) 0.000(1) 0.5246(9) 0.128(8) Uiso 1.00 calc .
H(25) H 0.399(1) 0.065(1) 0.5867(9) 0.128(8) Uiso 1.00 calc .
H(26) H 0.386(1) 0.2131(9) 0.5594(10) 0.123(8) Uiso 1.00 calc .
H(27) H 0.343(1) 0.2427(9) 0.4804(10) 0.123(8) Uiso 1.00 calc .
H(28) H 0.290(1) 0.2017(9) 0.5346(10) 0.123(8) Uiso 1.00 calc .
H(29) H -0.4579(7) 0.186(1) 0.1516(9) 0.110(7) Uiso 1.00 calc .
H(30) H -0.4727(7) 0.126(1) 0.0831(9) 0.110(7) Uiso 1.00 calc .
H(31) H -0.5444(7) 0.142(1) 0.1279(9) 0.110(7) Uiso 1.00 calc .
H(32) H -0.4470(8) 0.130(1) 0.2771(8) 0.098(6) Uiso 1.00 calc .
H(33) H -0.5354(8) 0.091(1) 0.2517(8) 0.098(6) Uiso 1.00 calc .
H(34) H -0.4607(8) 0.034(1) 0.2877(8) 0.098(6) Uiso 1.00 calc .
H(35) H -0.5631(7) -0.002(1) 0.1507(9) 0.099(6) Uiso 1.00 calc .
H(36) H -0.4942(7) -0.027(1) 0.1050(9) 0.099(6) Uiso 1.00 calc .
H(37) H -0.4880(7) -0.058(1) 0.1869(9) 0.099(6) Uiso 1.00 calc .
H(38) H -0.1244(6) 0.0351(6) 0.0513(6) 0.042(3) Uiso 1.00 calc .
H(39) H -0.1585(6) 0.0018(6) -0.0289(6) 0.042(3) Uiso 1.00 calc .
H(40) H -0.2003(6) 0.0797(6) 0.0019(6) 0.042(3) Uiso 1.00 calc .
H(41) H -0.3351(7) 0.0108(7) -0.0275(6) 0.052(4) Uiso 1.00 calc .
H(42) H -0.2923(7) -0.0661(7) -0.0588(6) 0.052(4) Uiso 1.00 calc .
H(43) H -0.3472(7) -0.0798(7) 0.0023(6) 0.052(4) Uiso 1.00 calc .
H(44) H -0.2345(6) -0.1532(6) 0.0779(6) 0.043(3) Uiso 1.00 calc .
H(45) H -0.1793(6) -0.1396(6) 0.0171(6) 0.043(3) Uiso 1.00 calc .
H(46) H -0.1459(6) -0.1128(6) 0.0993(6) 0.043(3) Uiso 1.00 calc .
H(47) H 0.1139(6) 0.1225(6) 0.1247(5) 0.038(3) Uiso 1.00 calc .
H(48) H 0.0512(6) 0.0906(6) 0.0554(5) 0.038(3) Uiso 1.00 calc .
H(49) H 0.0720(6) 0.2566(6) 0.1066(5) 0.038(3) Uiso 1.00 calc .
H(50) H 0.0572(6) 0.2266(6) 0.0238(5) 0.038(3) Uiso 1.00 calc .
H(51) H -0.0646(7) 0.2857(6) 0.0688(6) 0.044(3) Uiso 1.00 calc .
H(52) H -0.0795(7) 0.2027(6) 0.0222(6) 0.044(3) Uiso 1.00 calc .
H(53) H -0.1200(6) 0.1591(5) 0.1264(5) 0.031(3) Uiso 1.00 calc .
H(54) H -0.0563(6) 0.2177(5) 0.1767(5) 0.031(3) Uiso 1.00 calc .
H(55) H -0.290(1) 0.127(1) 0.5185(8) 0.121(7) Uiso 1.00 calc .
H(56) H -0.214(1) 0.188(1) 0.5195(8) 0.121(7) Uiso 1.00 calc .
H(57) H -0.362(2) 0.229(1) 0.5437(10) 0.18(1) Uiso 1.00 calc .
H(58) H -0.286(2) 0.290(1) 0.5447(10) 0.18(1) Uiso 1.00 calc .
H(59) H -0.420(1) 0.281(1) 0.441(1) 0.143(8) Uiso 1.00 calc .
H(60) H -0.344(1) 0.341(1) 0.442(1) 0.143(8) Uiso 1.00 calc .
H(61) H -0.304(2) 0.266(2) 0.365(1) 0.26(2) Uiso 1.00 calc .
H(62) H -0.379(2) 0.206(2) 0.366(1) 0.26(2) Uiso 1.00 calc .
H(63) H 0.3031(9) 0.1504(9) 0.2419(9) 0.095(6) Uiso 1.00 calc .
H(64) H 0.3331(9) 0.1801(9) 0.1694(9) 0.095(6) Uiso 1.00 calc .
H(65) H 0.390(1) 0.235(1) 0.301(1) 0.126(8) Uiso 1.00 calc .
H(66) H 0.406(1) 0.277(1) 0.227(1) 0.126(8) Uiso 1.00 calc .
H(67) H 0.300(1) 0.320(1) 0.313(1) 0.149(9) Uiso 1.00 calc .
H(68) H 0.342(1) 0.377(1) 0.261(1) 0.148(9) Uiso 1.00 calc .
H(69) H 0.2435(9) 0.3559(8) 0.170(1) 0.097(6) Uiso 1.00 calc .
H(70) H 0.1911(9) 0.3354(8) 0.231(1) 0.097(6) Uiso 1.00 calc .

loop_
_atom_site_aniso_label
_atom_site_aniso_U_11
_atom_site_aniso_U_22
_atom_site_aniso_U_33
_atom_site_aniso_U_12
_atom_site_aniso_U_13
_atom_site_aniso_U_23
Ti(1) 0.0205(9) 0.0186(9) 0.0216(9) 0.0002(8) 0.0019(7) -0.0002(8)
Cl(1) 0.034(1) 0.019(1) 0.024(1) -0.003(1) 0.009(1) -0.003(1)
Cl(2) 0.032(1) 0.021(1) 0.031(1) 0.001(1) 0.007(1) 0.007(1)
O(1) 0.020(4) 0.025(4) 0.022(3) 0.002(3) 0.001(3) -0.001(3)
O(2) 0.028(4) 0.025(3) 0.021(3) 0.003(3) 0.005(3) 0.003(3)
O(3) 0.029(4) 0.022(3) 0.020(3) 0.001(3) 0.001(3) 0.009(3)
O(4) 0.050(6) 0.066(7) 0.129(9) -0.006(6) 0.001(6) -0.014(5)
O(5) 0.15(1) 0.097(8) 0.071(8) 0.022(7) 0.053(7) -0.002(8)
N(1) 0.016(4) 0.029(5) 0.026(4) 0.003(4) -0.004(4) 0.005(4)
N(2) 0.031(5) 0.021(4) 0.021(4) -0.005(4) 0.002(4) -0.003(4)
C(1) 0.009(5) 0.023(5) 0.028(5) -0.001(4) -0.001(4) 0.003(4)
C(2) 0.030(6) 0.026(5) 0.029(5) 0.002(5) 0.003(4) 0.004(5)
C(3) 0.038(7) 0.047(7) 0.030(6) -0.001(5) -0.007(5) 0.007(5)
C(4) 0.037(7) 0.036(6) 0.043(7) -0.009(5) -0.012(5) 0.002(5)
C(5) 0.030(6) 0.036(6) 0.044(7) 0.000(5) -0.006(5) -0.010(5)
C(6) 0.027(6) 0.026(5) 0.027(5) 0.002(4) -0.003(5) -0.003(5)
C(7) 0.027(6) 0.025(6) 0.034(6) -0.007(4) -0.004(5) -0.004(5)
C(8) 0.016(5) 0.024(5) 0.026(5) -0.005(4) 0.009(4) 0.003(4)
C(9) 0.037(7) 0.032(6) 0.039(6) 0.002(5) -0.002(5) -0.011(6)
C(10) 0.039(7) 0.038(6) 0.028(6) 0.011(5) 0.009(5) -0.006(5)
C(11) 0.028(6) 0.036(6) 0.023(5) 0.002(4) 0.010(4) 0.003(5)
C(12) 0.028(6) 0.009(5) 0.036(6) 0.001(4) 0.008(5) 0.002(4)
C(13) 0.027(6) 0.026(5) 0.031(6) -0.007(5) 0.011(5) -0.007(5)
C(14) 0.031(7) 0.040(7) 0.043(6) 0.006(5) 0.018(5) 0.009(5)
C(15) 0.026(6) 0.054(7) 0.043(7) 0.005(6) 0.009(5) 0.001(5)
C(16) 0.026(6) 0.035(6) 0.030(6) 0.002(5) -0.001(5) 0.009(5)
C(17) 0.018(5) 0.027(5) 0.030(5) 0.002(5) 0.003(4) 0.002(5)
C(18) 0.022(6) 0.042(6) 0.024(5) 0.013(5) -0.004(4) 0.013(5)
C(19) 0.050(8) 0.067(9) 0.035(6) 0.006(6) 0.011(6) -0.003(7)
C(20) 0.035(7) 0.040(6) 0.047(7) 0.002(5) -0.006(5) -0.008(5)
C(21) 0.039(7) 0.053(7) 0.047(7) 0.021(6) -0.002(6) 0.005(6)
C(22) 0.055(8) 0.045(7) 0.043(7) 0.011(6) -0.033(6) -0.016(6)
C(23) 0.05(1) 0.21(2) 0.14(2) -0.03(2) -0.03(1) -0.05(1)
C(24) 0.16(2) 0.09(1) 0.07(1) -0.009(10) -0.04(1) 0.01(1)
C(25) 0.11(1) 0.065(10) 0.13(1) 0.02(1) -0.10(1) -0.032(10)
C(26) 0.014(6) 0.078(9) 0.064(8) 0.023(7) 0.016(6) 0.009(6)
C(27) 0.027(8) 0.14(1) 0.11(1) 0.05(1) 0.030(8) 0.047(9)
C(28) 0.047(9) 0.13(1) 0.072(9) 0.026(9) 0.024(7) 0.004(9)
C(29) 0.020(7) 0.13(1) 0.10(1) -0.01(1) 0.008(7) -0.001(9)
C(30) 0.024(6) 0.038(6) 0.024(5) -0.004(5) -0.006(4) -0.007(5)
C(31) 0.024(6) 0.041(6) 0.042(6) -0.005(5) 0.003(5) 0.002(5)
C(32) 0.050(8) 0.047(7) 0.032(6) -0.008(5) -0.001(5) -0.003(6)
C(33) 0.033(6) 0.033(6) 0.042(6) -0.013(5) 0.009(5) -0.012(5)
C(34) 0.034(6) 0.036(6) 0.025(5) 0.004(5) 0.025(5) 0.008(5)
C(35) 0.040(7) 0.027(6) 0.028(6) 0.000(5) 0.013(5) 0.011(5)
C(36) 0.043(7) 0.029(6) 0.038(6) 0.006(5) -0.009(5) 0.004(5)
C(37) 0.025(6) 0.019(5) 0.035(6) 0.009(4) -0.002(5) -0.002(4)
C(38) 0.07(1) 0.054(9) 0.11(1) 0.014(9) 0.019(9) -0.023(8)
C(39) 0.09(1) 0.09(1) 0.14(2) 0.03(1) -0.03(1) -0.05(1)
C(40) 0.12(2) 0.08(1) 0.18(2) 0.02(1) 0.00(2) -0.05(1)
C(41) 0.06(1) 0.045(9) 0.14(1) 0.006(9) 0.043(10) 0.011(7)
C(42) 0.10(1) 0.14(2) 0.06(1) 0.02(1) 0.022(9) -0.03(1)
C(43) 0.29(3) 0.09(1) 0.06(1) 0.03(1) 0.06(2) 0.00(2)
C(44) 0.10(1) 0.11(2) 0.15(2) 0.00(1) 0.02(1) 0.04(1)
C(45) 0.47(5) 0.14(2) 0.06(1) 0.16(1) 0.01(2) -0.03(3)

loop_
_atom_type_symbol
_atom_type_description
_atom_type_scat_dispersion_real
_atom_type_scat_dispersion_imag
_atom_type_scat_source
C C 0.003 0.002
;
International Tables for Crystallography
(1992, Vol. C, Tables 4.2.6.8 and 6.1.1.4)
;
H H 0.000 0.000
;
International Tables for Crystallography
(1992, Vol. C, Table 6.1.1.4)
;
N N 0.006 0.003
;
International Tables for Crystallography
(1992, Vol. C, Tables 4.2.6.8 and 6.1.1.4)
;
O O 0.011 0.006
;
International Tables for Crystallography
(1992, Vol. C, Tables 4.2.6.8 and 6.1.1.4)
;
Cl Cl 0.148 0.159
;
International Tables for Crystallography
(1992, Vol. C, Tables 4.2.6.8 and 6.1.1.4)
;
Ti Ti 0.278 0.446
;
International Tables for Crystallography
(1992, Vol. C, Tables 4.2.6.8 and 6.1.1.4)
;

loop_
_geom_angle_atom_site_label_1
_geom_angle_atom_site_label_2
_geom_angle_atom_site_label_3
_geom_angle
_geom_angle_site_symmetry_1
_geom_angle_site_symmetry_3
_geom_angle_publ_flag
Cl(1) Ti(1) Cl(2) 98.3(1) . . yes
Cl(1) Ti(1) O(1) 91.8(2) . . yes
Cl(1) Ti(1) O(2) 95.6(2) . . yes
Cl(1) Ti(1) O(3) 86.1(2) . . yes
Cl(1) Ti(1) C(8) 168.3(3) . . yes
Cl(2) Ti(1) O(1) 94.0(2) . . yes
Cl(2) Ti(1) O(2) 90.7(2) . . yes
Cl(2) Ti(1) O(3) 174.9(2) . . yes
Cl(2) Ti(1) C(8) 93.3(2) . . yes
O(1) Ti(1) O(2) 170.6(3) . . yes
O(1) Ti(1) O(3) 88.3(2) . . yes
O(1) Ti(1) C(8) 86.3(3) . . yes
O(2) Ti(1) O(3) 86.4(2) . . yes
O(2) Ti(1) C(8) 85.3(3) . . yes
O(3) Ti(1) C(8) 82.3(3) . . yes
Ti(1) O(1) C(1) 151.7(6) . . yes
Ti(1) O(2) C(12) 160.5(6) . . yes
Ti(1) O(3) C(34) 122.8(5) . . yes
Ti(1) O(3) C(37) 126.6(5) . . yes
C(34) O(3) C(37) 110.6(7) . . yes
C(38) O(4) C(41) 108(1) . . yes
C(42) O(5) C(45) 106(1) . . yes
C(46) O(6) C(48) 53(2) . 2_556 yes
C(46) O(6) C(49) 106(1) . . yes
C(48) O(6) C(49) 53(2) 2_556 . yes
C(7) N(1) C(8) 124.0(8) . . yes
C(7) N(1) C(9) 123.8(8) . . yes
C(8) N(1) C(9) 112.2(8) . . yes
C(8) N(2) C(10) 111.2(8) . . yes
C(8) N(2) C(11) 124.2(8) . . yes
C(10) N(2) C(11) 124.4(8) . . yes
O(1) C(1) C(2) 122.3(8) . . yes
O(1) C(1) C(6) 118.1(7) . . yes
C(2) C(1) C(6) 119.6(8) . . yes
C(1) C(2) C(3) 115.5(9) . . yes
C(1) C(2) C(18) 121.5(7) . . yes
C(3) C(2) C(18) 122.7(9) . . yes
C(2) C(3) C(4) 126.2(10) . . yes
C(3) C(4) C(5) 115.5(9) . . yes
C(3) C(4) C(22) 120.0(9) . . yes
C(5) C(4) C(22) 124.5(10) . . yes
C(4) C(5) C(6) 122.3(10) . . yes
C(1) C(6) C(5) 120.4(8) . . yes
C(1) C(6) C(7) 120.0(8) . . yes
C(5) C(6) C(7) 119.3(9) . . yes
N(1) C(7) C(6) 114.6(8) . . yes
Ti(1) C(8) N(1) 128.2(7) . . yes
Ti(1) C(8) N(2) 127.4(6) . . yes
N(1) C(8) N(2) 102.8(7) . . yes
N(1) C(9) C(10) 106.9(9) . . yes
N(2) C(10) C(9) 107.0(9) . . yes
N(2) C(11) C(13) 115.6(8) . . yes
O(2) C(12) C(13) 119.5(8) . . yes
O(2) C(12) C(17) 120.5(8) . . yes
C(13) C(12) C(17) 120.0(9) . . yes
C(11) C(13) C(12) 119.6(9) . . yes
C(11) C(13) C(14) 119.8(9) . . yes
C(12) C(13) C(14) 120.4(8) . . yes
C(13) C(14) C(15) 121(1) . . yes
C(14) C(15) C(16) 115.6(9) . . yes
C(14) C(15) C(26) 124(1) . . yes
C(16) C(15) C(26) 120.3(9) . . yes
C(15) C(16) C(17) 126.5(9) . . yes
C(12) C(17) C(16) 115.8(9) . . yes
C(12) C(17) C(30) 121.5(8) . . yes
C(16) C(17) C(30) 122.6(8) . . yes
C(2) C(18) C(19) 108.9(8) . . yes
C(2) C(18) C(20) 112.7(9) . . yes
C(2) C(18) C(21) 111.0(8) . . yes
C(19) C(18) C(20) 110.2(8) . . yes
C(19) C(18) C(21) 107.2(9) . . yes
C(20) C(18) C(21) 106.6(8) . . yes
C(4) C(22) C(23) 108(1) . . yes
C(4) C(22) C(24) 109(1) . . yes
C(4) C(22) C(25) 112(1) . . yes
C(23) C(22) C(24) 106(1) . . yes
C(23) C(22) C(25) 109(1) . . yes
C(24) C(22) C(25) 110(1) . . yes
C(15) C(26) C(27) 109(1) . . yes
C(15) C(26) C(28) 112.6(9) . . yes
C(15) C(26) C(29) 110(1) . . yes
C(27) C(26) C(28) 109(1) . . yes
C(27) C(26) C(29) 109(1) . . yes
C(28) C(26) C(29) 105(1) . . yes
C(17) C(30) C(31) 110.9(8) . . yes
C(17) C(30) C(32) 110.9(8) . . yes
C(17) C(30) C(33) 109.7(8) . . yes
C(31) C(30) C(32) 107.5(8) . . yes
C(31) C(30) C(33) 111.1(8) . . yes
C(32) C(30) C(33) 106.5(8) . . yes
O(3) C(34) C(35) 103.2(8) . . yes
C(34) C(35) C(36) 103.9(8) . . yes
C(35) C(36) C(37) 102.3(8) . . yes
O(3) C(37) C(36) 104.0(8) . . yes
O(4) C(38) C(39) 107(1) . . yes
C(38) C(39) C(40) 105(1) . . yes
C(39) C(40) C(41) 108(1) . . yes
O(4) C(41) C(40) 105(1) . . yes
O(5) C(42) C(43) 108(1) . . yes
C(42) C(43) C(44) 106(1) . . yes
C(43) C(44) C(45) 101(1) . . yes
O(5) C(45) C(44) 116(1) . . yes
O(6) C(46) C(47) 105(2) . . yes
O(6) C(46) C(48) 46(2) . 2_556 yes
C(47) C(46) C(48) 69(2) . 2_556 yes
C(46) C(47) C(48) 99(2) . . yes
C(46) C(47) C(48) 42(1) . 2_556 yes
C(46) C(47) C(49) 110(3) . 2_556 yes
C(48) C(47) C(48) 58(2) . 2_556 yes
C(48) C(47) C(49) 16(2) . 2_556 yes
C(48) C(47) C(49) 68(3) 2_556 2_556 yes
O(6) C(48) C(46) 80(2) 2_556 2_556 yes
O(6) C(48) C(47) 85(2) 2_556 . yes
O(6) C(48) C(47) 128(2) 2_556 2_556 yes
O(6) C(48) C(48) 122(3) 2_556 2_556 yes
O(6) C(48) C(49) 138(2) 2_556 . yes
O(6) C(48) C(49) 76(2) 2_556 2_556 yes
C(46) C(48) C(47) 166(3) 2_556 . yes
C(46) C(48) C(47) 68(2) 2_556 2_556 yes
C(46) C(48) C(48) 132(3) 2_556 2_556 yes
C(46) C(48) C(49) 92(2) 2_556 . yes
C(46) C(48) C(49) 156(3) 2_556 2_556 yes
C(47) C(48) C(47) 121(2) . 2_556 yes
C(47) C(48) C(48) 56(2) . 2_556 yes
C(47) C(48) C(49) 98(2) . . yes
C(47) C(48) C(49) 9(1) . 2_556 yes
C(47) C(48) C(48) 65(2) 2_556 2_556 yes
C(47) C(48) C(49) 23(1) 2_556 . yes
C(47) C(48) C(49) 127(3) 2_556 2_556 yes
C(48) C(48) C(49) 42(1) 2_556 . yes
C(48) C(48) C(49) 62(2) 2_556 2_556 yes
C(49) C(48) C(49) 104(2) . 2_556 yes
O(6) C(49) C(47) 155(3) . 2_556 yes
O(6) C(49) C(48) 112(2) . . yes
O(6) C(49) C(48) 49(2) . 2_556 yes
C(47) C(49) C(48) 87(3) 2_556 . yes
C(47) C(49) C(48) 154(4) 2_556 2_556 yes
C(48) C(49) C(48) 75(2) . 2_556 yes

loop_
_geom_bond_atom_site_label_1
_geom_bond_atom_site_label_2
_geom_bond_distance
_geom_bond_site_symmetry_2
_geom_bond_publ_flag
Ti(1) Cl(1) 2.367(3) . yes
Ti(1) Cl(2) 2.323(3) . yes
Ti(1) O(1) 1.845(6) . yes
Ti(1) O(2) 1.850(6) . yes
Ti(1) O(3) 2.176(6) . yes
Ti(1) C(8) 2.200(9) . yes
O(1) C(1) 1.359(10) . yes
O(2) C(12) 1.35(1) . yes
O(3) C(34) 1.46(1) . yes
O(3) C(37) 1.48(1) . yes
O(4) C(38) 1.41(2) . yes
O(4) C(41) 1.40(2) . yes
O(5) C(42) 1.37(2) . yes
O(5) C(45) 1.33(3) . yes
O(6) C(46) 1.42(4) . yes
O(6) C(48) 1.06(4) 2_556 yes
O(6) C(49) 1.36(3) . yes
N(1) C(7) 1.48(1) . yes
N(1) C(8) 1.36(1) . yes
N(1) C(9) 1.37(1) . yes
N(2) C(8) 1.36(1) . yes
N(2) C(10) 1.39(1) . yes
N(2) C(11) 1.45(1) . yes
C(1) C(2) 1.43(1) . yes
C(1) C(6) 1.40(1) . yes
C(2) C(3) 1.40(1) . yes
C(2) C(18) 1.54(1) . yes
C(3) C(4) 1.39(2) . yes
C(4) C(5) 1.39(1) . yes
C(4) C(22) 1.55(1) . yes
C(5) C(6) 1.39(1) . yes
C(6) C(7) 1.51(1) . yes
C(9) C(10) 1.33(2) . yes
C(11) C(13) 1.51(1) . yes
C(12) C(13) 1.40(1) . yes
C(12) C(17) 1.44(1) . yes
C(13) C(14) 1.39(1) . yes
C(14) C(15) 1.39(1) . yes
C(15) C(16) 1.40(2) . yes
C(15) C(26) 1.53(2) . yes
C(16) C(17) 1.37(1) . yes
C(17) C(30) 1.53(1) . yes
C(18) C(19) 1.55(1) . yes
C(18) C(20) 1.53(1) . yes
C(18) C(21) 1.55(1) . yes
C(22) C(23) 1.51(2) . yes
C(22) C(24) 1.48(2) . yes
C(22) C(25) 1.47(2) . yes
C(26) C(27) 1.49(2) . yes
C(26) C(28) 1.51(2) . yes
C(26) C(29) 1.51(2) . yes
C(30) C(31) 1.52(1) . yes
C(30) C(32) 1.54(1) . yes
C(30) C(33) 1.53(1) . yes
C(34) C(35) 1.52(1) . yes
C(35) C(36) 1.50(1) . yes
C(36) C(37) 1.51(1) . yes
C(38) C(39) 1.45(2) . yes
C(39) C(40) 1.38(3) . yes
C(40) C(41) 1.45(2) . yes
C(42) C(43) 1.46(3) . yes
C(43) C(44) 1.45(3) . yes
C(44) C(45) 1.40(3) . yes
C(46) C(47) 1.59(4) . yes
C(46) C(48) 1.15(5) 2_556 yes
C(47) C(48) 1.73(5) . yes
C(47) C(48) 1.60(4) 2_556 yes
C(47) C(49) 0.65(5) 2_556 yes
C(48) C(48) 1.62(7) 2_556 yes
C(48) C(49) 1.49(4) . yes
C(48) C(49) 1.13(4) 2_556 yes

loop_
_geom_torsion_atom_site_label_1
_geom_torsion_atom_site_label_2
_geom_torsion_atom_site_label_3
_geom_torsion_atom_site_label_4
_geom_torsion
_geom_torsion_site_symmetry_2
_geom_torsion_site_symmetry_3
_geom_torsion_site_symmetry_4
_geom_torsion_publ_flag
Ti(1) O(1) C(1) C(2) 129(1) . . . yes
Ti(1) O(1) C(1) C(6) -50(1) . . . yes
Ti(1) O(2) C(12) C(13) -14(2) . . . yes
Ti(1) O(2) C(12) C(17) 165(1) . . . yes
Ti(1) O(3) C(34) C(35) -171.0(5) . . . yes
Ti(1) O(3) C(37) C(36) -164.1(5) . . . yes
Ti(1) C(8) N(1) C(7) -16(1) . . . yes
Ti(1) C(8) N(1) C(9) 166.9(6) . . . yes
Ti(1) C(8) N(2) C(10) -167.3(6) . . . yes
Ti(1) C(8) N(2) C(11) 17(1) . . . yes
Cl(1) Ti(1) O(1) C(1) -167(1) . . . yes
Cl(1) Ti(1) O(2) C(12) 179(1) . . . yes
Cl(1) Ti(1) O(3) C(34) -42.9(5) . . . yes
Cl(1) Ti(1) O(3) C(37) 134.0(6) . . . yes
Cl(1) Ti(1) C(8) N(1) -43(1) . . . yes
Cl(1) Ti(1) C(8) N(2) 119(1) . . . yes
Cl(2) Ti(1) O(1) C(1) -69(1) . . . yes
Cl(2) Ti(1) O(2) C(12) 81(1) . . . yes
Cl(2) Ti(1) O(3) C(34) 166(1) . . . yes
Cl(2) Ti(1) O(3) C(37) -16(2) . . . yes
Cl(2) Ti(1) C(8) N(1) 131.5(7) . . . yes
Cl(2) Ti(1) C(8) N(2) -65.6(7) . . . yes
O(1) Ti(1) O(2) C(12) -39(2) . . . yes
O(1) Ti(1) O(3) C(34) 49.0(6) . . . yes
O(1) Ti(1) O(3) C(37) -134.1(6) . . . yes
O(1) Ti(1) C(8) N(1) 37.7(7) . . . yes
O(1) Ti(1) C(8) N(2) -159.4(8) . . . yes
O(1) C(1) C(2) C(3) -174.2(9) . . . yes
O(1) C(1) C(2) C(18) 10(1) . . . yes
O(1) C(1) C(6) C(5) 173.3(9) . . . yes
O(1) C(1) C(6) C(7) -12(1) . . . yes
O(2) Ti(1) O(1) C(1) 50(2) . . . yes
O(2) Ti(1) O(3) C(34) -138.7(6) . . . yes
O(2) Ti(1) O(3) C(37) 38.1(6) . . . yes
O(2) Ti(1) C(8) N(1) -138.1(7) . . . yes
O(2) Ti(1) C(8) N(2) 24.8(7) . . . yes
O(2) C(12) C(13) C(11) -6(1) . . . yes
O(2) C(12) C(13) C(14) 178.5(8) . . . yes
O(2) C(12) C(17) C(16) -177.1(8) . . . yes
O(2) C(12) C(17) C(30) 7(1) . . . yes
O(3) Ti(1) O(1) C(1) 106(1) . . . yes
O(3) Ti(1) O(2) C(12) -94(1) . . . yes
O(3) Ti(1) C(8) N(1) -51.1(7) . . . yes
O(3) Ti(1) C(8) N(2) 111.8(7) . . . yes
O(3) C(34) C(35) C(36) -32.3(9) . . . yes
O(3) C(37) C(36) C(35) -32.7(9) . . . yes
O(4) C(38) C(39) C(40) 9(2) . . . yes
O(4) C(41) C(40) C(39) 21(2) . . . yes
O(5) C(42) C(43) C(44) 0(2) . . . yes
O(5) C(45) C(44) C(43) 0(3) . . . yes
O(6) C(46) C(47) C(48) 21(2) . . . yes
O(6) C(46) C(47) C(48) 30(2) . . 2_556 yes
O(6) C(46) C(47) C(49) 33(4) . . 2_556 yes
O(6) C(46) C(48) C(47) -138(2) . 2_556 . yes
O(6) C(46) C(48) C(47) 1(11) . 2_556 2_556 yes
O(6) C(46) C(48) C(48) -125(5) . 2_556 . yes
O(6) C(46) C(48) C(49) -1(7) . 2_556 . yes
O(6) C(46) C(48) C(49) -139(2) . 2_556 2_556 yes
O(6) C(48) C(46) C(47) 138(2) 2_556 . . yes
O(6) C(48) C(47) C(46) -56(3) 2_556 . . yes
O(6) C(48) C(47) C(48) 112(4) 2_556 . . yes
O(6) C(48) C(47) C(49) 126(4) 2_556 . 2_556 yes
O(6) C(48) C(47) C(46) -140(2) 2_556 2_556 2_556 yes
O(6) C(48) C(47) C(48) -133(3) 2_556 2_556 . yes
O(6) C(48) C(47) C(49) -6(9) 2_556 2_556 . yes
O(6) C(48) C(48) O(6) -180.0000(2) 2_556 . 2_556 yes
O(6) C(48) C(48) C(46) 72(6) 2_556 . 2_556 yes
O(6) C(48) C(48) C(47) -120(3) 2_556 . . yes
O(6) C(48) C(48) C(47) 59(3) 2_556 . 2_556 yes
O(6) C(48) C(48) C(49) 50(3) 2_556 . . yes
O(6) C(48) C(48) C(49) -129(3) 2_556 . 2_556 yes
O(6) C(48) C(49) C(47) 173(9) 2_556 . 2_556 yes
O(6) C(48) C(49) C(48) -137(3) 2_556 . . yes
O(6) C(48) C(49) C(47) -74(6) 2_556 2_556 . yes
O(6) C(48) C(49) C(48) 86(5) 2_556 2_556 . yes
O(6) C(49) C(47) C(46) -143(7) . 2_556 2_556 yes
O(6) C(49) C(47) C(48) -145(9) . 2_556 . yes
O(6) C(49) C(47) C(48) 167(18) . 2_556 2_556 yes
O(6) C(49) C(48) C(46) 162(2) . . 2_556 yes
O(6) C(49) C(48) C(47) -26(2) . . . yes
O(6) C(49) C(48) C(47) 165(4) . . 2_556 yes
O(6) C(49) C(48) C(48) -33(2) . . 2_556 yes
O(6) C(49) C(48) C(49) -33(2) . . 2_556 yes
O(6) C(49) C(48) C(46) 1(7) . 2_556 . yes
O(6) C(49) C(48) C(47) 128(3) . 2_556 . yes
O(6) C(49) C(48) C(47) -173(9) . 2_556 2_556 yes
O(6) C(49) C(48) C(48) 137(3) . 2_556 . yes
O(6) C(49) C(48) C(49) 137(3) . 2_556 2_556 yes
N(1) C(7) C(6) C(1) 78(1) . . . yes
N(1) C(7) C(6) C(5) -107(1) . . . yes
N(1) C(8) N(2) C(10) -1.0(9) . . . yes
N(1) C(8) N(2) C(11) -176.1(7) . . . yes
N(1) C(9) C(10) N(2) 0(1) . . . yes
N(2) C(8) N(1) C(7) 177.5(7) . . . yes
N(2) C(8) N(1) C(9) 0.7(9) . . . yes
N(2) C(11) C(13) C(12) 67(1) . . . yes
N(2) C(11) C(13) C(14) -117(1) . . . yes
C(1) O(1) Ti(1) C(8) 23(1) . . . yes
C(1) C(2) C(3) C(4) -1(1) . . . yes
C(1) C(2) C(18) C(19) 51(1) . . . yes
C(1) C(2) C(18) C(20) -71(1) . . . yes
C(1) C(2) C(18) C(21) 169.3(9) . . . yes
C(1) C(6) C(5) C(4) 2(1) . . . yes
C(2) C(1) C(6) C(5) -7(1) . . . yes
C(2) C(1) C(6) C(7) 166.5(9) . . . yes
C(2) C(3) C(4) C(5) -3(1) . . . yes
C(2) C(3) C(4) C(22) 176(1) . . . yes
C(3) C(2) C(1) C(6) 6(1) . . . yes
C(3) C(2) C(18) C(19) -123(1) . . . yes
C(3) C(2) C(18) C(20) 114(1) . . . yes
C(3) C(2) C(18) C(21) -5(1) . . . yes
C(3) C(4) C(5) C(6) 2(1) . . . yes
C(3) C(4) C(22) C(23) 53(1) . . . yes
C(3) C(4) C(22) C(24) -61(1) . . . yes
C(3) C(4) C(22) C(25) 174(1) . . . yes
C(4) C(3) C(2) C(18) 173(1) . . . yes
C(4) C(5) C(6) C(7) -171(1) . . . yes
C(5) C(4) C(22) C(23) -125(1) . . . yes
C(5) C(4) C(22) C(24) 118(1) . . . yes
C(5) C(4) C(22) C(25) -5(1) . . . yes
C(6) C(1) C(2) C(18) -168.3(9) . . . yes
C(6) C(5) C(4) C(22) -177(1) . . . yes
C(6) C(7) N(1) C(8) -60(1) . . . yes
C(6) C(7) N(1) C(9) 115.6(10) . . . yes
C(7) N(1) C(9) C(10) -177.0(8) . . . yes
C(8) Ti(1) O(2) C(12) -12(1) . . . yes
C(8) Ti(1) O(3) C(34) 135.5(6) . . . yes
C(8) Ti(1) O(3) C(37) -47.6(6) . . . yes
C(8) N(1) C(9) C(10) 0(1) . . . yes
C(8) N(2) C(10) C(9) 0(1) . . . yes
C(8) N(2) C(11) C(13) -82(1) . . . yes
C(9) C(10) N(2) C(11) 176.1(8) . . . yes
C(10) N(2) C(11) C(13) 102(1) . . . yes
C(11) C(13) C(12) C(17) 173.0(8) . . . yes
C(11) C(13) C(14) C(15) -175.1(9) . . . yes
C(12) C(13) C(14) C(15) 0(1) . . . yes
C(12) C(17) C(16) C(15) -2(1) . . . yes
C(12) C(17) C(30) C(31) -65(1) . . . yes
C(12) C(17) C(30) C(32) 175.1(9) . . . yes
C(12) C(17) C(30) C(33) 57(1) . . . yes
C(13) C(12) C(17) C(16) 2(1) . . . yes
C(13) C(12) C(17) C(30) -172.9(8) . . . yes
C(13) C(14) C(15) C(16) 1(1) . . . yes
C(13) C(14) C(15) C(26) 177(1) . . . yes
C(14) C(13) C(12) C(17) -1(1) . . . yes
C(14) C(15) C(16) C(17) 0(1) . . . yes
C(14) C(15) C(26) C(27) 117(1) . . . yes
C(14) C(15) C(26) C(28) -3(1) . . . yes
C(14) C(15) C(26) C(29) -121(1) . . . yes
C(15) C(16) C(17) C(30) 173.2(10) . . . yes
C(16) C(15) C(26) C(27) -65(1) . . . yes
C(16) C(15) C(26) C(28) 172(1) . . . yes
C(16) C(15) C(26) C(29) 55(1) . . . yes
C(16) C(17) C(30) C(31) 118.8(10) . . . yes
C(16) C(17) C(30) C(32) 0(1) . . . yes
C(16) C(17) C(30) C(33) -118.0(10) . . . yes
C(17) C(16) C(15) C(26) -176(1) . . . yes
C(34) O(3) C(37) C(36) 13.1(8) . . . yes
C(34) C(35) C(36) C(37) 40.4(9) . . . yes
C(35) C(34) O(3) C(37) 11.7(8) . . . yes
C(38) O(4) C(41) C(40) -14(1) . . . yes
C(38) C(39) C(40) C(41) -18(2) . . . yes
C(39) C(38) O(4) C(41) 3(1) . . . yes
C(42) O(5) C(45) C(44) 1(3) . . . yes
C(42) C(43) C(44) C(45) 0(2) . . . yes
C(43) C(42) O(5) C(45) -1(2) . . . yes
C(46) O(6) C(48) C(47) 52(3) . 2_556 . yes
C(46) O(6) C(48) C(47) -179(2) . 2_556 2_556 yes
C(46) O(6) C(48) C(48) 134(4) . 2_556 . yes
C(46) O(6) C(48) C(49) 179(3) . 2_556 . yes
C(46) O(6) C(48) C(49) 81(4) . 2_556 2_556 yes
C(46) O(6) C(49) C(47) -173(9) . . 2_556 yes
C(46) O(6) C(49) C(48) 44(2) . . . yes
C(46) O(6) C(49) C(48) 0(2) . . 2_556 yes
C(46) C(47) C(48) C(47) 7(2) . . 2_556 yes
C(46) C(47) C(48) C(48) 7(2) . . 2_556 yes
C(46) C(47) C(48) C(49) 1(2) . . . yes
C(46) C(47) C(48) C(49) 134(10) . . 2_556 yes
C(46) C(47) C(48) C(47) -169(3) . 2_556 2_556 yes
C(46) C(47) C(48) C(48) -169(3) . 2_556 . yes
C(46) C(47) C(48) C(49) -160(4) . 2_556 . yes
C(46) C(47) C(48) C(49) 176(3) . 2_556 2_556 yes
C(46) C(47) C(49) C(48) -49(10) . 2_556 . yes
C(46) C(47) C(49) C(48) -2(2) . 2_556 2_556 yes
C(46) C(48) O(6) C(49) -179(3) 2_556 . . yes
C(46) C(48) C(47) C(48) 169(3) 2_556 . . yes
C(46) C(48) C(47) C(49) -176(3) 2_556 . 2_556 yes
C(46) C(48) C(47) C(48) -134(13) 2_556 2_556 . yes
C(46) C(48) C(47) C(49) -7(15) 2_556 2_556 . yes
C(46) C(48) C(48) C(46) 180.0 2_556 . 2_556 yes
C(46) C(48) C(48) C(47) -13(4) 2_556 . . yes
C(46) C(48) C(48) C(47) 166(4) 2_556 . 2_556 yes
C(46) C(48) C(48) C(49) 158(5) 2_556 . . yes
C(46) C(48) C(48) C(49) -21(5) 2_556 . 2_556 yes
C(46) C(48) C(49) C(47) 175(9) 2_556 . 2_556 yes
C(46) C(48) C(49) C(48) -135(9) 2_556 . . yes
C(46) C(48) C(49) C(47) 2(3) 2_556 2_556 . yes
C(46) C(48) C(49) C(48) 164(3) 2_556 2_556 . yes
C(47) C(46) O(6) C(48) -40(2) . . 2_556 yes
C(47) C(46) O(6) C(49) -39(2) . . . yes
C(47) C(46) C(48) C(48) 13(4) . 2_556 . yes
C(47) C(46) C(48) C(49) 136(9) . 2_556 . yes
C(47) C(46) C(48) C(49) -1(1) . 2_556 2_556 yes
C(47) C(48) O(6) C(49) -1(1) . 2_556 2_556 yes
C(47) C(48) C(47) C(48) 0.0000(2) . 2_556 2_556 yes
C(47) C(48) C(47) C(49) -13(3) . 2_556 . yes
C(47) C(48) C(48) C(47) -180.0 . 2_556 2_556 yes
C(47) C(48) C(48) C(49) -171(1) . 2_556 . yes
C(47) C(48) C(48) C(49) 8(1) . 2_556 2_556 yes
C(47) C(48) C(49) C(48) 7(1) . . 2_556 yes
C(47) C(48) C(49) C(48) -48(10) . 2_556 2_556 yes
C(47) C(48) O(6) C(49) -127(4) 2_556 . . yes
C(47) C(48) C(47) C(48) 0.0000(2) 2_556 2_556 . yes
C(47) C(48) C(47) C(49) 126(10) 2_556 2_556 . yes
C(47) C(48) C(48) C(47) 180.0 2_556 . 2_556 yes
C(47) C(48) C(48) C(49) 171(1) 2_556 . . yes
C(47) C(48) C(48) C(49) -8(1) 2_556 . 2_556 yes
C(47) C(48) C(49) C(48) -9(2) 2_556 . . yes
C(47) C(48) C(49) C(48) 161(4) 2_556 2_556 . yes
C(47) C(49) O(6) C(48) 173(10) 2_556 2_556 . yes
C(47) C(49) C(48) C(48) 48(10) 2_556 . 2_556 yes
C(47) C(49) C(48) C(49) 48(10) 2_556 . . yes
C(47) C(49) C(48) C(48) -161(4) 2_556 2_556 . yes
C(47) C(49) C(48) C(49) -161(4) 2_556 2_556 . yes
C(48) C(46) O(6) C(49) 0(2) 2_556 2_556 2_556 yes
C(48) C(46) C(47) C(49) -3(3) 2_556 2_556 . yes
C(48) C(47) C(48) C(47) 0.0000(1) . 2_556 2_556 yes
C(48) C(47) C(48) C(49) 9(2) . 2_556 . yes
C(48) C(47) C(48) C(49) -13(3) . 2_556 2_556 yes
C(48) C(47) C(48) C(47) 0.0000(3) 2_556 2_556 . yes
C(48) C(47) C(48) C(49) -126(10) 2_556 2_556 . yes
C(48) C(47) C(48) C(49) 5(1) 2_556 2_556 2_556 yes
C(48) C(48) O(6) C(49) -45(3) 2_556 . . yes
C(48) C(48) C(47) C(49) 13(3) 2_556 . 2_556 yes
C(48) C(48) C(47) C(49) 126(10) 2_556 2_556 . yes
C(48) C(49) C(48) C(49) 0.0000(1) . 2_556 2_556 yes
C(48) C(49) C(48) C(49) 0.0 2_556 2_556 . yes
C(49) C(48) C(48) C(49) 180.0 . 2_556 2_556 yes
C(49) C(48) C(49) C(48) 0.0000(1) . 2_556 2_556 yes
C(49) C(48) C(48) C(49) -180.0 2_556 . 2_556 yes
C(49) C(48) C(49) C(48) 0.0 2_556 2_556 . yes
C(49) C(48) C(49) C(48) 0.0 2_556 2_556 . yes
